data_4121073
loop_
_publ_author_name
'Xiao-Ping Zhou'
'Yuan Wu'
'Dan Li'

_publ_section_title
;
 Polyhedral Metal-Imidazolate Cages: Control of Self-Assembly and Cage to
 Cage Transformation
;
_journal_name_full 'Journal of the American Chemical Society'
_journal_page_first 16062
_journal_page_last 16065
_journal_paper_doi 10.1021/ja4092984
_journal_volume 135
_journal_year 2013
_chemical_formula_sum 'C1.81 H1.94 Ag0.13 F0.77 N0.39 O0.13 P0.13'
_chemical_formula_weight 63.76
_chemical_name_systematic
; 
 ? 
;
_space_group_IT_number 14
_symmetry_cell_setting monoclinic
_symmetry_space_group_name_Hall '-P 2ybc'
_symmetry_space_group_name_H-M 'P 1 21/c 1'
_atom_sites_solution_hydrogens geom
_atom_sites_solution_primary direct
_atom_sites_solution_secondary difmap
_audit_creation_method SHELXL-97
_cell_angle_alpha 90.00
_cell_angle_beta 99.587(4)
_cell_angle_gamma 90.00
_cell_formula_units_Z 31
_cell_length_a 11.9135(6)
_cell_length_b 10.1334(7)
_cell_length_c 13.9442(6)
_cell_measurement_temperature 293(2)
_cell_volume 1659.89(16)
_computing_cell_refinement
;
CrysAlisPro, Agilent Technologies,
Version 1.171.35.11 (release 18-12-2012 CrysAlis171 .NET)
(compiled Dec 18 19:59:05 2012)
empirical absorption correction using spherical harmonics,
 implemented in SCALE3 ABSPACK scaling algorithm.
;
_computing_data_collection
;
CrysAlisPro, Agilent Technologies,
Version 1.171.35.11 (release 18-12-2012 CrysAlis171 .NET)
(compiled Dec 18 19:59:05 2012)
empirical absorption correction using spherical harmonics,
 implemented in SCALE3 ABSPACK scaling algorithm.
;
_computing_data_reduction
;
CrysAlisPro, Agilent Technologies,
Version 1.171.35.11 (release 18-12-2012 CrysAlis171 .NET)
(compiled Dec 18 19:59:05 2012)
empirical absorption correction using spherical harmonics,
 implemented in SCALE3 ABSPACK scaling algorithm.
;
_computing_molecular_graphics Olex-2
_computing_publication_material Olex-2
_computing_structure_refinement 'SHELXL-97 (Sheldrick, 1997)'
_computing_structure_solution 'SHELXS-97 (Sheldrick, 1990)'
_diffrn_ambient_temperature 293(2)
_diffrn_detector_area_resol_mean 10.4098
_diffrn_measured_fraction_theta_full 0.996
_diffrn_measured_fraction_theta_max 0.996
_diffrn_measurement_device_type 'Xcalibur, Atlas, Gemini'
_diffrn_measurement_method '\w scans'
_diffrn_radiation_monochromator graphite
_diffrn_radiation_source 'fine-focus sealed tube'
_diffrn_radiation_type MoK\a
_diffrn_radiation_wavelength 0.71073
_diffrn_reflns_av_R_equivalents 0.0569
_diffrn_reflns_av_sigmaI/netI 0.0660
_diffrn_reflns_limit_h_max 13
_diffrn_reflns_limit_h_min -14
_diffrn_reflns_limit_k_max 12
_diffrn_reflns_limit_k_min -9
_diffrn_reflns_limit_l_max 15
_diffrn_reflns_limit_l_min -16
_diffrn_reflns_number 8398
_diffrn_reflns_theta_full 24.99
_diffrn_reflns_theta_max 24.99
_diffrn_reflns_theta_min 2.90
_exptl_absorpt_coefficient_mu 1.381
_exptl_absorpt_correction_T_max 0.847
_exptl_absorpt_correction_T_min 0.678
_exptl_absorpt_correction_type multi-scan
_exptl_absorpt_process_details
;
CrysAlisPro, Agilent Technologies,
Version 1.171.35.11 (release 18-12-2012 CrysAlis171 .NET)
(compiled Dec 18 19:59:05 2012)
empirical absorption correction using spherical harmonics,
 implemented in SCALE3 ABSPACK scaling algorithm.
;
_exptl_crystal_colour colorless
_exptl_crystal_density_diffrn 1.929
_exptl_crystal_description plate-like
_exptl_crystal_F_000 952
_exptl_crystal_size_max 0.12
_exptl_crystal_size_mid 0.10
_exptl_crystal_size_min 0.10
_refine_diff_density_max 0.639
_refine_diff_density_min -0.425
_refine_diff_density_rms 0.082
_refine_ls_extinction_method none
_refine_ls_goodness_of_fit_ref 1.032
_refine_ls_hydrogen_treatment mixed
_refine_ls_matrix_type full
_refine_ls_number_parameters 232
_refine_ls_number_reflns 2911
_refine_ls_number_restraints 0
_refine_ls_restrained_S_all 1.032
_refine_ls_R_factor_all 0.1064
_refine_ls_R_factor_gt 0.0567
_refine_ls_shift/su_max 0.010
_refine_ls_shift/su_mean 0.000
_refine_ls_structure_factor_coef Fsqd
_refine_ls_weighting_details 'calc w=1/[\s^2^(Fo^2^)+(0.0451P)^2^+3.1536P] where P=(Fo^2^+2Fc^2^)/3'
_refine_ls_weighting_scheme calc
_refine_ls_wR_factor_gt 0.1125
_refine_ls_wR_factor_ref 0.1343
_reflns_number_gt 1762
_reflns_number_total 2911
_reflns_threshold_expression >2sigma(I)
_cod_data_source_file ja4092984_si_002_9.cif
_cod_data_source_block 14
_cod_original_cell_volume 1659.90(15)
_cod_database_code 4121073

loop_
_symmetry_equiv_pos_as_xyz
'x, y, z'
'-x, y+1/2, -z+1/2'
'-x, -y, -z'
'x, -y-1/2, z-1/2'

loop_
_atom_site_label
_atom_site_type_symbol
_atom_site_fract_x
_atom_site_fract_y
_atom_site_fract_z
_atom_site_U_iso_or_equiv
_atom_site_adp_type
_atom_site_occupancy
_atom_site_symmetry_multiplicity
_atom_site_calc_flag
_atom_site_refinement_flags
Ag1 Ag 0.48085(5) 0.57911(7) 0.07677(4) 0.0733(3) Uani 1 1 d .
N4 N 0.3176(5) 0.4945(7) 0.0659(4) 0.0635(16) Uani 1 1 d .
N6 N 0.6327(5) 0.6893(6) 0.1015(4) 0.0601(16) Uani 1 1 d .
C7 C 0.2504(6) 0.3991(7) 0.0122(5) 0.0561(18) Uani 1 1 d .
N8 N 0.1575(6) 0.4757(8) 0.1214(4) 0.082(2) Uani 1 1 d .
H8A H 0.1063 0.4895 0.1570 0.098 Uiso 1 1 calc R
O9 O 0.3716(5) 0.6418(6) 0.4638(3) 0.0830(17) Uani 1 1 d .
C10 C 0.4522(7) 0.8066(8) 0.2512(5) 0.073(2) Uani 1 1 d .
H10 H 0.4230 0.8667 0.2029 0.087 Uiso 1 1 calc R
C12 C 0.4298(6) 0.6829(7) 0.3922(4) 0.0558(18) Uani 1 1 d .
C13 C 0.5584(7) 0.7540(7) 0.2514(5) 0.0614(19) Uani 1 1 d .
C14 C 0.2573(7) 0.5373(9) 0.1296(5) 0.080(3) Uani 1 1 d .
H14 H 0.2811 0.6028 0.1751 0.096 Uiso 1 1 calc R
C15 C 0.1499(6) 0.3877(8) 0.0479(5) 0.065(2) Uani 1 1 d .
C16 C 0.3868(6) 0.7720(8) 0.3218(5) 0.068(2) Uani 1 1 d .
H16 H 0.3152 0.8090 0.3209 0.081 Uiso 1 1 calc R
C17 C 0.5366(7) 0.6324(8) 0.3938(5) 0.067(2) Uani 1 1 d .
H17 H 0.5662 0.5732 0.4424 0.080 Uiso 1 1 calc R
C18 C 0.2526(7) 0.6653(11) 0.4530(6) 0.100(3) Uani 1 1 d .
H18A H 0.2158 0.6313 0.3915 0.149 Uiso 1 1 calc R
H18B H 0.2390 0.7585 0.4557 0.149 Uiso 1 1 calc R
H18C H 0.2226 0.6220 0.5046 0.149 Uiso 1 1 calc R
C19 C 0.6298(7) 0.7939(8) 0.1759(6) 0.078(2) Uani 1 1 d .
H19A H 0.5989 0.8742 0.1439 0.093 Uiso 1 1 calc R
H19B H 0.7068 0.8124 0.2079 0.093 Uiso 1 1 calc R
C22 C 0.6007(6) 0.6678(8) 0.3248(5) 0.064(2) Uani 1 1 d .
H22 H 0.6735 0.6332 0.3277 0.077 Uiso 1 1 calc R
C26 C 0.0491(7) 0.3029(10) 0.0189(7) 0.095(3) Uani 1 1 d .
H26A H 0.0618 0.2457 -0.0331 0.143 Uiso 1 1 calc R
H26B H -0.0164 0.3571 -0.0024 0.143 Uiso 1 1 calc R
H26C H 0.0363 0.2507 0.0736 0.143 Uiso 1 1 calc R
C1 C 0.7234(6) 0.6812(7) 0.0652(5) 0.0589(19) Uani 1 1 d .
H1 H 0.7820 0.7363 0.0936 0.071 Uiso 1 1 calc R
P2 P 0.93182(19) 0.4515(3) 0.28872(15) 0.0782(7) Uani 1 1 d .
F1 F 1.0040(8) 0.5639(7) 0.2530(7) 0.184(3) Uani 1 1 d .
F2 F 1.0449(6) 0.3699(8) 0.2957(6) 0.168(3) Uani 1 1 d .
F3 F 0.8746(6) 0.3235(8) 0.3206(5) 0.156(3) Uani 1 1 d .
F4 F 0.9054(7) 0.4106(10) 0.1810(4) 0.192(4) Uani 1 1 d .
F5 F 0.8512(14) 0.560(2) 0.2990(9) 0.381(12) Uani 1 1 d .
F6 F 0.9654(9) 0.4848(9) 0.3963(4) 0.192(4) Uani 1 1 d .
Q1 C 0.8028(14) 0.4949(16) 0.2448(11) 0.143(5) Uiso 1 1 d .

loop_
_atom_site_aniso_label
_atom_site_aniso_U_11
_atom_site_aniso_U_22
_atom_site_aniso_U_33
_atom_site_aniso_U_23
_atom_site_aniso_U_13
_atom_site_aniso_U_12
Ag1 0.0562(4) 0.1017(6) 0.0662(4) -0.0160(3) 0.0229(3) -0.0114(4)
N4 0.059(4) 0.083(5) 0.052(3) -0.005(3) 0.020(3) -0.003(4)
N6 0.062(4) 0.068(4) 0.053(3) 0.002(3) 0.021(3) -0.004(3)
C7 0.050(4) 0.068(5) 0.052(4) 0.008(4) 0.016(3) 0.000(4)
N8 0.060(5) 0.123(6) 0.069(4) -0.004(4) 0.033(3) -0.007(4)
O9 0.083(4) 0.106(5) 0.066(3) 0.016(3) 0.028(3) 0.009(3)
C10 0.075(6) 0.071(6) 0.072(5) 0.018(4) 0.014(4) 0.018(5)
C12 0.065(5) 0.060(5) 0.043(4) -0.002(3) 0.010(3) 0.009(4)
C13 0.074(5) 0.052(5) 0.060(4) -0.013(4) 0.018(4) -0.005(4)
C14 0.067(6) 0.114(8) 0.063(5) -0.011(5) 0.023(4) -0.002(5)
C15 0.049(5) 0.086(6) 0.063(4) 0.012(4) 0.016(3) -0.005(4)
C16 0.057(5) 0.081(6) 0.068(5) 0.003(4) 0.018(4) 0.012(4)
C17 0.069(6) 0.072(5) 0.060(4) 0.007(4) 0.015(4) 0.018(4)
C18 0.067(6) 0.142(9) 0.097(6) 0.000(6) 0.035(5) 0.006(6)
C19 0.083(6) 0.071(6) 0.086(5) -0.020(5) 0.033(4) -0.015(5)
C22 0.053(5) 0.071(6) 0.070(5) -0.013(4) 0.015(4) 0.010(4)
C26 0.070(6) 0.113(8) 0.111(7) 0.004(6) 0.038(5) -0.015(6)
C1 0.053(5) 0.069(5) 0.055(4) 0.012(4) 0.010(3) -0.007(4)
P2 0.0656(14) 0.106(2) 0.0679(13) 0.0015(13) 0.0242(10) -0.0036(14)
F1 0.197(8) 0.099(5) 0.283(10) 0.007(5) 0.119(7) -0.036(5)
F2 0.120(5) 0.191(7) 0.205(7) 0.051(6) 0.062(5) 0.047(5)
F3 0.130(5) 0.169(7) 0.168(6) 0.050(5) 0.019(4) -0.052(5)
F4 0.185(7) 0.308(12) 0.083(4) -0.043(5) 0.027(4) -0.024(7)
F5 0.315(17) 0.61(3) 0.218(12) -0.051(15) 0.042(11) 0.31(2)
F6 0.298(11) 0.184(7) 0.084(4) -0.042(5) 0.006(5) -0.015(7)

loop_
_atom_type_symbol
_atom_type_description
_atom_type_scat_dispersion_real
_atom_type_scat_dispersion_imag
_atom_type_scat_source
C C 0.0033 0.0016 'International Tables Vol C Tables 4.2.6.8 and 6.1.1.4'
H H 0.0000 0.0000 'International Tables Vol C Tables 4.2.6.8 and 6.1.1.4'
N N 0.0061 0.0033 'International Tables Vol C Tables 4.2.6.8 and 6.1.1.4'
O O 0.0106 0.0060 'International Tables Vol C Tables 4.2.6.8 and 6.1.1.4'
Ag Ag -0.8971 1.1015 'International Tables Vol C Tables 4.2.6.8 and 6.1.1.4'
F F 0.0171 0.0103 'International Tables Vol C Tables 4.2.6.8 and 6.1.1.4'
P P 0.1023 0.0942 'International Tables Vol C Tables 4.2.6.8 and 6.1.1.4'

loop_
_geom_angle_atom_site_label_1
_geom_angle_atom_site_label_2
_geom_angle_atom_site_label_3
_geom_angle
_geom_angle_site_symmetry_1
_geom_angle_site_symmetry_3
N6 Ag1 N4 170.1(2) . .
N6 Ag1 Ag1 100.70(15) . 3_665
N4 Ag1 Ag1 88.72(16) . 3_665
C14 N4 C7 105.3(6) . .
C14 N4 Ag1 114.9(6) . .
C7 N4 Ag1 139.7(4) . .
C1 N6 C19 116.3(6) . .
C1 N6 Ag1 131.7(5) . .
C19 N6 Ag1 111.9(4) . .
C15 C7 N4 108.8(6) . .
C15 C7 C1 122.6(7) . 3_665
N4 C7 C1 128.6(6) . 3_665
C14 N8 C15 108.7(6) . .
C14 N8 H8A 125.6 . .
C15 N8 H8A 125.6 . .
C12 O9 C18 119.3(6) . .
C13 C10 C16 121.5(7) . .
C13 C10 H10 119.3 . .
C16 C10 H10 119.3 . .
C16 C12 C17 119.6(7) . .
C16 C12 O9 123.2(7) . .
C17 C12 O9 117.2(6) . .
C10 C13 C22 118.2(7) . .
C10 C13 C19 121.2(7) . .
C22 C13 C19 120.5(7) . .
N4 C14 N8 111.7(8) . .
N4 C14 H14 124.1 . .
N8 C14 H14 124.1 . .
N8 C15 C7 105.5(7) . .
N8 C15 C26 122.7(7) . .
C7 C15 C26 131.9(8) . .
C12 C16 C10 119.0(7) . .
C12 C16 H16 120.5 . .
C10 C16 H16 120.5 . .
C12 C17 C22 121.1(7) . .
C12 C17 H17 119.5 . .
C22 C17 H17 119.5 . .
O9 C18 H18A 109.5 . .
O9 C18 H18B 109.5 . .
H18A C18 H18B 109.5 . .
O9 C18 H18C 109.5 . .
H18A C18 H18C 109.5 . .
H18B C18 H18C 109.5 . .
N6 C19 C13 112.0(6) . .
N6 C19 H19A 109.2 . .
C13 C19 H19A 109.2 . .
N6 C19 H19B 109.2 . .
C13 C19 H19B 109.2 . .
H19A C19 H19B 107.9 . .
C17 C22 C13 120.6(7) . .
C17 C22 H22 119.7 . .
C13 C22 H22 119.7 . .
C15 C26 H26A 109.5 . .
C15 C26 H26B 109.5 . .
H26A C26 H26B 109.5 . .
C15 C26 H26C 109.5 . .
H26A C26 H26C 109.5 . .
H26B C26 H26C 109.5 . .
N6 C1 C7 130.3(7) . 3_665
N6 C1 H1 114.9 . .
C7 C1 H1 114.9 3_665 .
Q1 P2 F5 41.1(8) . .
Q1 P2 F4 71.1(6) . .
F5 P2 F4 105.3(6) . .
Q1 P2 F6 112.9(7) . .
F5 P2 F6 79.0(6) . .
F4 P2 F6 175.7(5) . .
Q1 P2 F3 84.3(6) . .
F5 P2 F3 105.6(9) . .
F4 P2 F3 91.5(5) . .
F6 P2 F3 87.6(4) . .
Q1 P2 F1 102.8(7) . .
F5 P2 F1 83.6(9) . .
F4 P2 F1 85.4(5) . .
F6 P2 F1 94.9(5) . .
F3 P2 F1 170.8(5) . .
Q1 P2 F2 156.6(7) . .
F5 P2 F2 161.3(9) . .
F4 P2 F2 87.3(5) . .
F6 P2 F2 88.5(5) . .
F3 P2 F2 87.4(4) . .
F1 P2 F2 83.8(4) . .
Q1 F4 P2 56.4(5) . .
Q1 F5 P2 76.0(14) . .
F5 Q1 F4 107.4(15) . .
F5 Q1 P2 63.0(11) . .
F4 Q1 P2 52.4(6) . .

loop_
_geom_bond_atom_site_label_1
_geom_bond_atom_site_label_2
_geom_bond_distance
_geom_bond_site_symmetry_2
Ag1 N6 2.104(6) .
Ag1 N4 2.108(6) .
Ag1 Ag1 2.7726(11) 3_665
N4 C14 1.306(9) .
N4 C7 1.392(9) .
N6 C1 1.270(8) .
N6 C19 1.488(9) .
C7 C15 1.375(9) .
C7 C1 1.427(10) 3_665
N8 C14 1.331(10) .
N8 C15 1.350(10) .
N8 H8A 0.8600 .
O9 C12 1.372(8) .
O9 C18 1.420(9) .
C10 C13 1.373(10) .
C10 C16 1.398(10) .
C10 H10 0.9300 .
C12 C16 1.370(9) .
C12 C17 1.368(9) .
C13 C22 1.375(10) .
C13 C19 1.515(10) .
C14 H14 0.9300 .
C15 C26 1.478(11) .
C16 H16 0.9300 .
C17 C22 1.372(10) .
C17 H17 0.9300 .
C18 H18A 0.9600 .
C18 H18B 0.9600 .
C18 H18C 0.9600 .
C19 H19A 0.9700 .
C19 H19B 0.9700 .
C22 H22 0.9300 .
C26 H26A 0.9600 .
C26 H26B 0.9600 .
C26 H26C 0.9600 .
C1 C7 1.427(10) 3_665
C1 H1 0.9300 .
P2 Q1 1.618(17) .
P2 F5 1.485(12) .
P2 F4 1.539(6) .
P2 F6 1.525(6) .
P2 F3 1.565(7) .
P2 F1 1.558(7) .
P2 F2 1.570(7) .
F4 Q1 1.838(18) .
F5 Q1 1.10(2) .

loop_
_geom_torsion_atom_site_label_1
_geom_torsion_atom_site_label_2
_geom_torsion_atom_site_label_3
_geom_torsion_atom_site_label_4
_geom_torsion
_geom_torsion_site_symmetry_1
_geom_torsion_site_symmetry_4
N6 Ag1 N4 C14 -18.4(16) . .
Ag1 Ag1 N4 C14 178.9(6) 3_665 .
N6 Ag1 N4 C7 164.7(10) . .
Ag1 Ag1 N4 C7 2.1(7) 3_665 .
N4 Ag1 N6 C1 -168.5(11) . .
Ag1 Ag1 N6 C1 -6.2(7) 3_665 .
N4 Ag1 N6 C19 11.9(15) . .
Ag1 Ag1 N6 C19 174.3(5) 3_665 .
C14 N4 C7 C15 -0.6(8) . .
Ag1 N4 C7 C15 176.5(6) . .
C14 N4 C7 C1 -178.3(7) . 3_665
Ag1 N4 C7 C1 -1.3(12) . 3_665
C18 O9 C12 C16 15.9(11) . .
C18 O9 C12 C17 -165.1(7) . .
C16 C10 C13 C22 -1.5(12) . .
C16 C10 C13 C19 -178.8(7) . .
C7 N4 C14 N8 0.7(9) . .
Ag1 N4 C14 N8 -177.2(5) . .
C15 N8 C14 N4 -0.5(10) . .
C14 N8 C15 C7 0.2(9) . .
C14 N8 C15 C26 -179.7(8) . .
N4 C7 C15 N8 0.3(8) . .
C1 C7 C15 N8 178.2(7) 3_665 .
N4 C7 C15 C26 -179.9(8) . .
C1 C7 C15 C26 -2.0(13) 3_665 .
C17 C12 C16 C10 1.8(11) . .
O9 C12 C16 C10 -179.2(7) . .
C13 C10 C16 C12 -0.4(12) . .
C16 C12 C17 C22 -1.2(11) . .
O9 C12 C17 C22 179.8(7) . .
C1 N6 C19 C13 -148.3(7) . .
Ag1 N6 C19 C13 31.3(8) . .
C10 C13 C19 N6 -105.3(9) . .
C22 C13 C19 N6 77.5(9) . .
C12 C17 C22 C13 -0.8(12) . .
C10 C13 C22 C17 2.1(11) . .
C19 C13 C22 C17 179.4(7) . .
C19 N6 C1 C7 -174.0(7) . 3_665
Ag1 N6 C1 C7 6.4(12) . 3_665
F5 P2 F4 Q1 -23.2(12) . .
F6 P2 F4 Q1 162(7) . .
F3 P2 F4 Q1 83.5(7) . .
F1 P2 F4 Q1 -105.2(7) . .
F2 P2 F4 Q1 170.8(7) . .
F4 P2 F5 Q1 34.5(16) . .
F6 P2 F5 Q1 -145.9(16) . .
F3 P2 F5 Q1 -61.5(14) . .
F1 P2 F5 Q1 117.9(15) . .
F2 P2 F5 Q1 165.5(15) . .
P2 F5 Q1 F4 -28.7(12) . .
P2 F4 Q1 F5 32.6(15) . .
F4 P2 Q1 F5 -144.7(16) . .
F6 P2 Q1 F5 36.7(17) . .
F3 P2 Q1 F5 121.7(15) . .
F1 P2 Q1 F5 -64.2(16) . .
F2 P2 Q1 F5 -168.4(14) . .
F5 P2 Q1 F4 144.7(16) . .
F6 P2 Q1 F4 -178.6(6) . .
F3 P2 Q1 F4 -93.5(5) . .
F1 P2 Q1 F4 80.5(6) . .
F2 P2 Q1 F4 -23.6(17) . .
